data_4343271
loop_
_publ_author_name
'Zhang, Shaoguang'
'Bullock, R. Morris'

_publ_section_title
;
 Molybdenum Hydride and Dihydride Complexes Bearing Diphosphine Ligands
 with a Pendant Amine: Formation of Complexes with Bound Amines.
;
_journal_issue 13
_journal_name_full 'Inorganic chemistry'
_journal_page_first 6397
_journal_page_last 6409
_journal_paper_doi 10.1021/acs.inorgchem.5b00728
_journal_volume 54
_journal_year 2015
_chemical_formula_moiety 'C32.62 H31.21 Mo N O P2, C32 H12 B F24.1, C6 H5 F, C5.25 H4.62 F0.87'
_chemical_formula_sum 'C75.91 H52.82 B F25.98 Mo N O P2'
_chemical_formula_weight 1657.33
_chemical_name_systematic
;
 ?
;
_space_group_crystal_system triclinic
_space_group_IT_number 2
_space_group_name_Hall '-P 1'
_space_group_name_H-M_alt 'P -1'
_symmetry_space_group_name_Hall '-P 1'
_symmetry_space_group_name_H-M 'P -1'
_atom_sites_solution_hydrogens geom
_audit_creation_date 2015-03-17
_audit_creation_method
;
Olex2 1.2
(compiled 2014.07.22 svn.r2960 for OlexSys, GUI svn.r4862)
;
_cell_angle_alpha 64.602(4)
_cell_angle_beta 87.969(4)
_cell_angle_gamma 83.355(3)
_cell_formula_units_Z 2
_cell_length_a 12.8744(9)
_cell_length_b 17.2752(13)
_cell_length_c 18.0432(14)
_cell_measurement_reflns_used 9875
_cell_measurement_temperature 100
_cell_volume 3600.3(5)
_computing_cell_refinement 'SAINT v8.34A (Bruker, 2013)'
_computing_data_reduction 'SAINT v8.34A (Bruker, 2013)'
_computing_molecular_graphics 'Olex2 (Dolomanov et al., 2009)'
_computing_publication_material 'Olex2 (Dolomanov et al., 2009)'
_computing_structure_refinement 'ShelXL (Sheldrick, 2008)'
_diffrn_ambient_temperature 100
_diffrn_measured_fraction_theta_full 0.999
_diffrn_measured_fraction_theta_max 0.975
_diffrn_measurement_device_type 'Bruker APEX-II CCD'
_diffrn_measurement_method '\f and \w scans'
_diffrn_radiation_type MoK\a
_diffrn_radiation_wavelength 0.71073
_diffrn_reflns_av_R_equivalents 0.0422
_diffrn_reflns_av_unetI/netI 0.0683
_diffrn_reflns_laue_measured_fraction_full 0.999
_diffrn_reflns_laue_measured_fraction_max 0.975
_diffrn_reflns_limit_h_max 19
_diffrn_reflns_limit_h_min -16
_diffrn_reflns_limit_k_max 26
_diffrn_reflns_limit_k_min -25
_diffrn_reflns_limit_l_max 27
_diffrn_reflns_limit_l_min -27
_diffrn_reflns_number 90960
_diffrn_reflns_point_group_measured_fraction_full 0.999
_diffrn_reflns_point_group_measured_fraction_max 0.975
_diffrn_reflns_theta_full 25.242
_diffrn_reflns_theta_max 32.457
_diffrn_reflns_theta_min 1.249
_diffrn_standards_number 0
_exptl_absorpt_coefficient_mu 0.340
_exptl_absorpt_correction_T_max 0.7464
_exptl_absorpt_correction_T_min 0.6491
_exptl_absorpt_correction_type multi-scan
_exptl_absorpt_process_details
;
SADABS-2012/1 (Bruker,2012) was used for absorption correction.
wR2(int) was 0.0568 before and 0.0484 after correction.
The Ratio of minimum to maximum transmission is 0.8696.
The \l/2 correction factor is 0.0015.
;
_exptl_crystal_colour 'clear light red'
_exptl_crystal_colour_lustre clear
_exptl_crystal_colour_modifier light
_exptl_crystal_colour_primary red
_exptl_crystal_density_diffrn 1.529
_exptl_crystal_description block
_exptl_crystal_F_000 1668
_exptl_crystal_size_max 0.204
_exptl_crystal_size_mid 0.136
_exptl_crystal_size_min 0.125
_refine_diff_density_max 1.822
_refine_diff_density_min -0.868
_refine_diff_density_rms 0.110
_refine_ls_extinction_method none
_refine_ls_goodness_of_fit_ref 1.059
_refine_ls_hydrogen_treatment constr
_refine_ls_matrix_type full
_refine_ls_number_parameters 1151
_refine_ls_number_reflns 25350
_refine_ls_number_restraints 0
_refine_ls_restrained_S_all 1.059
_refine_ls_R_factor_all 0.0941
_refine_ls_R_factor_gt 0.0596
_refine_ls_shift/su_max 0.003
_refine_ls_shift/su_mean 0.000
_refine_ls_structure_factor_coef Fsqd
_refine_ls_weighting_details 'w=1/[\s^2^(Fo^2^)+(0.0866P)^2^+2.2601P] where P=(Fo^2^+2Fc^2^)/3'
_refine_ls_weighting_scheme calc
_refine_ls_wR_factor_gt 0.1530
_refine_ls_wR_factor_ref 0.1728
_reflns_Friedel_coverage 0.000
_reflns_number_gt 17725
_reflns_number_total 25350
_reflns_threshold_expression 'I > 2\s(I)'
_cod_data_source_file ic5b00728_si_002.cif
_cod_data_source_block zhang021a
_cod_depositor_comments 'Adding full bibliography for 4343268--4343274.cif.'
_cod_database_code 4343271
_shelxl_version_number 2013-4
_shelx_space_group_comment
;
The symmetry employed for this shelxl refinement is uniquely defined
by the following loop, which should always be used as a source of
symmetry information in preference to the above space-group names.
They are only intended as comments.
;
_shelx_estimated_absorpt_t_max 0.959
_shelx_estimated_absorpt_t_min 0.934
_olex2_refinement_description
;
1. Fixed Uiso
 At 1.2 times of:
  All C(H) groups, All C(H,H) groups
 At 1.5 times of:
  All C(H,H,H) groups
2. Uiso/Uaniso restraints and constraints
Uanis(F1) = Uanis(F9)
Uanis(C37) = Uanis(C38)
Uanis(C34) = Uanis(C39)
3. Others
 Sof(C34)=Sof(C39)=Sof(H39)=Sof(C38)=Sof(H38)=Sof(C37)=Sof(C36)=Sof(C35)=
 Sof(H35)=Sof(F25)=FVAR(1)
 Sof(C28)=Sof(C33)=Sof(C32)=Sof(H32)=Sof(C31)=Sof(H31)=Sof(C30)=Sof(H30)=
 Sof(C29)=Sof(H29)=FVAR(2)
 Fixed Sof: F21(0.5) F19(0.5) F20(0.5) C60(0.5) C44(0.5) H44(0.5) C43A(0.5)
 H43A(0.5) C44A(0.5) H44A(0.5) C45A(0.5) H45A(0.5) C43(0.5) H43(0.5) C42A(0.5)
 H42A(0.5) C41A(0.5) H41A(0.5) C42(0.5) H42(0.5) C40A(0.5) F26(0.5) F80(0.5)
 C76A(0.5) C40(0.5) C45(0.5) H45(0.5) C41(0.5) H41(0.5) F7(0.5) F4(0.5)
 F1C(0.5) F1D(0.5) F1E(0.5) F1F(0.5) F23(0.5) F1(0.5) F2(0.5) F24(0.5) F1I(0.5)
 F1J(0.5) C60A(0.5) F9(0.5) C76(0.5) F22(0.5) F8(0.5)
4.a Secondary CH2 refined with riding coordinates:
 C2(H2A,H2B), C3(H3A,H3B)
4.b Aromatic/amide H refined with riding coordinates:
 C61(H61), C17(H17), C16(H16), C47(H47), C70(H70), C63(H63), C65(H65),
 C49(H49), C51(H51), C59(H59), C57(H57), C55(H55), C74(H74), C72(H72), C10(H10),
  C11(H11), C12(H12), C13(H13), C14(H14), C6(H6), C7(H7), C8(H8), C9(H9),
 C4(H4), C18(H18), C20(H20), C19(H19), C22(H22), C27(H27), C26(H26), C25(H25),
 C24(H24), C33(H33), C32(H32), C31(H31), C30(H30), C29(H29), C44(H44),
 C43A(H43A), C44A(H44A), C45A(H45A), C43(H43), C42A(H42A), C41A(H41A), C42(H42),
  C39(H39), C38(H38), C37(H37), C36(H36), C35(H35), C45(H45), C41(H41)
4.c Fitted hexagon refined as free rotating group:
 C34(C39,C38,C37,C36,C35)
4.d Idealised Me refined as rotating group:
 C21(H21A,H21B,H21C)
;
_olex2_computing_structure_refinement_long 'ShelXL (Sheldrick, 2008)'
_olex2_submission_special_instructions 'No special instructions were received'

loop_
_space_group_symop_operation_xyz
'x, y, z'
'-x, -y, -z'

loop_
_atom_site_label
_atom_site_type_symbol
_atom_site_fract_x
_atom_site_fract_y
_atom_site_fract_z
_atom_site_U_iso_or_equiv
_atom_site_adp_type
_atom_site_occupancy
_atom_site_site_symmetry_order
_atom_site_calc_flag
_atom_site_refinement_flags_posn
_atom_site_refinement_flags_occupancy
_atom_site_disorder_assembly
_atom_site_disorder_group
N1 N 0.96407(16) 0.68258(12) 0.68693(12) 0.0180(4) Uani 1 1 d . . . .
Mo1 Mo 0.89301(2) 0.61835(2) 0.81456(2) 0.01583(6) Uani 1 1 d . . . .
C61 C 0.32519(18) 0.17143(15) 0.79186(15) 0.0184(4) Uani 1 1 d . . . .
H61 H 0.3661 0.1332 0.8388 0.022 Uiso 1 1 calc R . . .
P2 P 0.93959(5) 0.76539(4) 0.77641(4) 0.01994(13) Uani 1 1 d . . . .
P1 P 0.99510(5) 0.51793(4) 0.77118(4) 0.01506(11) Uani 1 1 d . . . .
F14 F 0.5965(3) 0.58920(15) 0.6218(2) 0.1124(14) Uani 1 1 d . . . .
F15 F 0.6023(3) 0.53226(15) 0.53842(18) 0.0798(9) Uani 1 1 d . . . .
F13 F 0.4565(2) 0.56886(16) 0.5736(2) 0.0978(11) Uani 1 1 d . . . .
F17 F 0.84565(16) 0.08876(15) 0.91501(13) 0.0497(5) Uani 1 1 d . . . .
F18 F 0.89495(13) 0.10092(12) 0.79678(12) 0.0379(4) Uani 1 1 d . . . .
F16 F 0.90050(16) -0.02428(13) 0.89845(15) 0.0566(6) Uani 1 1 d . . . .
O1 O 1.07193(15) 0.57218(13) 0.94176(12) 0.0283(4) Uani 1 1 d . . . .
C17 C 0.79153(19) 0.51215(17) 0.88886(16) 0.0246(5) Uani 1 1 d . . . .
H17 H 0.8240 0.4547 0.9164 0.030 Uiso 1 1 calc R . . .
C16 C 0.75099(19) 0.55239(17) 0.80623(17) 0.0239(5) Uani 1 1 d . . . .
H16 H 0.7517 0.5260 0.7696 0.029 Uiso 1 1 calc R . . .
F21 F 0.4868(5) 0.1907(5) 0.3700(3) 0.0611(15) Uani 0.5 1 d . P A 1
C53 C 0.4564(2) 0.1599(2) 0.4520(2) 0.0372(7) Uani 1 1 d . . . .
C48 C 0.5208(2) 0.19174(17) 0.49838(16) 0.0246(5) Uani 1 1 d . . . .
C47 C 0.48319(18) 0.19114(16) 0.57182(15) 0.0197(5) Uani 1 1 d . . . .
H47 H 0.4180 0.1698 0.5912 0.024 Uiso 1 1 calc R . . .
C46 C 0.53830(17) 0.22091(14) 0.61803(14) 0.0151(4) Uani 1 1 d . . . .
C69 C 0.56807(18) 0.12307(14) 0.77227(14) 0.0160(4) Uani 1 1 d . . . .
C70 C 0.5309(2) 0.04246(15) 0.80130(16) 0.0228(5) Uani 1 1 d . . . .
H70 H 0.4617 0.0392 0.7872 0.027 Uiso 1 1 calc R . . .
C71 C 0.5926(2) -0.03338(16) 0.85043(18) 0.0301(6) Uani 1 1 d . . . .
C68 C 0.1678(2) 0.1294(2) 0.87808(19) 0.0322(6) Uani 1 1 d . . . .
C66 C 0.2166(2) 0.18139(17) 0.79805(16) 0.0225(5) Uani 1 1 d . . . .
C62 C 0.37515(17) 0.21658(14) 0.71805(14) 0.0157(4) Uani 1 1 d . . . .
C63 C 0.30975(18) 0.27357(15) 0.65210(15) 0.0188(4) Uani 1 1 d . . . .
H63 H 0.3405 0.3069 0.6013 0.023 Uiso 1 1 calc R . . .
C64 C 0.20134(19) 0.28299(17) 0.65858(15) 0.0213(5) Uani 1 1 d . . . .
C65 C 0.15347(19) 0.23701(18) 0.73178(16) 0.0240(5) Uani 1 1 d . . . .
H65 H 0.0796 0.2434 0.7364 0.029 Uiso 1 1 calc R . . .
C67 C 0.1368(2) 0.3457(2) 0.58507(18) 0.0310(6) Uani 1 1 d . . . .
F19 F 0.3572(11) 0.1959(11) 0.4433(7) 0.064(4) Uani 0.5 1 d . P A 1
F20 F 0.4617(5) 0.0806(4) 0.4824(5) 0.060(2) Uani 0.5 1 d . P A 1
C49 C 0.6163(2) 0.22051(17) 0.46831(16) 0.0253(5) Uani 1 1 d . . . .
H49 H 0.6420 0.2208 0.4182 0.030 Uiso 1 1 calc R . . .
C50 C 0.67302(19) 0.24885(16) 0.51359(15) 0.0217(5) Uani 1 1 d . . . .
C51 C 0.63431(18) 0.24990(15) 0.58593(14) 0.0182(4) Uani 1 1 d . . . .
H51 H 0.6746 0.2711 0.6148 0.022 Uiso 1 1 calc R . . .
C52 C 0.7761(2) 0.2809(2) 0.48352(19) 0.0343(7) Uani 1 1 d . . . .
C54 C 0.53229(17) 0.29465(14) 0.72435(15) 0.0168(4) Uani 1 1 d . . . .
C59 C 0.5321(2) 0.37779(15) 0.66129(17) 0.0233(5) Uani 1 1 d . . . .
H59 H 0.5193 0.3869 0.6065 0.028 Uiso 1 1 calc R . . .
C58 C 0.5500(2) 0.44780(16) 0.6765(2) 0.0324(7) Uani 1 1 d . . . .
C57 C 0.5675(2) 0.43698(19) 0.7555(2) 0.0339(7) Uani 1 1 d . . . .
H57 H 0.5788 0.4847 0.7662 0.041 Uiso 1 1 calc R . . .
C56 C 0.5683(2) 0.3556(2) 0.81861(19) 0.0289(6) Uani 1 1 d . . . .
C60 C 0.5846(14) 0.3559(7) 0.8963(9) 0.035(3) Uani 0.5 1 d . P B 1
C55 C 0.55102(19) 0.28580(17) 0.80361(16) 0.0210(5) Uani 1 1 d . . . .
H55 H 0.5519 0.2305 0.8484 0.025 Uiso 1 1 calc R . . .
C74 C 0.67178(19) 0.12188(15) 0.79433(15) 0.0193(4) Uani 1 1 d . . . .
H74 H 0.7011 0.1750 0.7756 0.023 Uiso 1 1 calc R . . .
C73 C 0.7336(2) 0.04591(16) 0.84259(15) 0.0231(5) Uani 1 1 d . . . .
C75 C 0.8433(2) 0.05186(19) 0.86365(19) 0.0324(6) Uani 1 1 d . . . .
C72 C 0.6947(2) -0.03237(17) 0.87190(17) 0.0295(6) Uani 1 1 d . . . .
H72 H 0.7362 -0.0841 0.9057 0.035 Uiso 1 1 calc R . . .
C1 C 1.00802(19) 0.59103(16) 0.89035(15) 0.0206(5) Uani 1 1 d . . . .
C15 C 0.93078(18) 0.44997(15) 0.73808(15) 0.0187(4) Uani 1 1 d . . . .
C10 C 0.9127(2) 0.36857(17) 0.79767(18) 0.0270(5) Uani 1 1 d . . . .
H10 H 0.9363 0.3502 0.8525 0.032 Uiso 1 1 calc R . . .
C11 C 0.8608(2) 0.31476(19) 0.7773(2) 0.0338(6) Uani 1 1 d . . . .
H11 H 0.8484 0.2596 0.8182 0.041 Uiso 1 1 calc R . . .
C12 C 0.8270(2) 0.3408(2) 0.6981(2) 0.0360(7) Uani 1 1 d . . . .
H12 H 0.7927 0.3029 0.6842 0.043 Uiso 1 1 calc R . . .
C13 C 0.8423(2) 0.4215(2) 0.6383(2) 0.0366(7) Uani 1 1 d . . . .
H13 H 0.8175 0.4393 0.5838 0.044 Uiso 1 1 calc R . . .
C14 C 0.8938(2) 0.47664(18) 0.65791(17) 0.0280(6) Uani 1 1 d . . . .
H14 H 0.9040 0.5324 0.6170 0.034 Uiso 1 1 calc R . . .
C5 C 1.11261(18) 0.44658(15) 0.81798(15) 0.0188(4) Uani 1 1 d . . . .
C6 C 1.19148(19) 0.43512(17) 0.76684(17) 0.0229(5) Uani 1 1 d . . . .
H6 H 1.1852 0.4678 0.7091 0.027 Uiso 1 1 calc R . . .
C7 C 1.2791(2) 0.37578(19) 0.80075(19) 0.0305(6) Uani 1 1 d . . . .
H7 H 1.3328 0.3684 0.7661 0.037 Uiso 1 1 calc R . . .
C8 C 1.2882(2) 0.32759(19) 0.8848(2) 0.0321(6) Uani 1 1 d . . . .
H8 H 1.3480 0.2872 0.9078 0.039 Uiso 1 1 calc R . . .
C9 C 1.2102(2) 0.33836(18) 0.93508(18) 0.0306(6) Uani 1 1 d . . . .
H9 H 1.2162 0.3047 0.9927 0.037 Uiso 1 1 calc R . . .
C4 C 1.1221(2) 0.39851(17) 0.90201(16) 0.0244(5) Uani 1 1 d . . . .
H4 H 1.0693 0.4062 0.9371 0.029 Uiso 1 1 calc R . . .
C18 C 0.7746(2) 0.57305(19) 0.92184(16) 0.0273(6) Uani 1 1 d . . . .
H18 H 0.7926 0.5637 0.9759 0.033 Uiso 1 1 calc R . . .
C20 C 0.70997(19) 0.63790(18) 0.78866(17) 0.0241(5) Uani 1 1 d . . . .
H20 H 0.6777 0.6791 0.7386 0.029 Uiso 1 1 calc R . . .
C19 C 0.7261(2) 0.65076(19) 0.86007(17) 0.0271(5) Uani 1 1 d . . . .
H19 H 0.7074 0.7029 0.8654 0.033 Uiso 1 1 calc R . . .
C23 C 0.8517(2) 0.86559(16) 0.72757(16) 0.0231(5) Uani 1 1 d . . . .
C22 C 0.7487(2) 0.86382(18) 0.7089(2) 0.0345(7) Uani 1 1 d . . . .
H22 H 0.7228 0.8100 0.7232 0.041 Uiso 1 1 calc R . . .
C27 C 0.6824(3) 0.94029(19) 0.6691(2) 0.0377(7) Uani 1 1 d . . . .
H27 H 0.6121 0.9383 0.6563 0.045 Uiso 1 1 calc R . . .
C26 C 0.7189(3) 1.01791(18) 0.64889(19) 0.0336(7) Uani 1 1 d . . . .
H26 H 0.6739 1.0700 0.6227 0.040 Uiso 1 1 calc R . . .
C25 C 0.8217(3) 1.02039(18) 0.66665(19) 0.0345(7) Uani 1 1 d . . . .
H25 H 0.8470 1.0746 0.6516 0.041 Uiso 1 1 calc R . . .
C24 C 0.8885(2) 0.94515(18) 0.70616(18) 0.0294(6) Uani 1 1 d . . . .
H24 H 0.9587 0.9478 0.7185 0.035 Uiso 1 1 calc R . . .
C28 C 1.0276(2) 0.79061(19) 0.83680(19) 0.0259(6) Uani 0.937(5) 1 d . P C 1
C33 C 1.1189(3) 0.8300(3) 0.8018(3) 0.0570(12) Uani 0.937(5) 1 d . P C 1
H33 H 1.1375 0.8409 0.7470 0.068 Uiso 0.47(8) 1 calc R . C .
C32 C 1.1812(4) 0.8524(4) 0.8503(4) 0.0742(16) Uani 0.937(5) 1 d . P C 1
H32 H 1.2427 0.8791 0.8285 0.089 Uiso 0.937(5) 1 calc R P C 1
C31 C 1.1523(4) 0.8353(3) 0.9313(3) 0.0705(15) Uani 0.937(5) 1 d . P C 1
H31 H 1.1988 0.8435 0.9664 0.085 Uiso 0.937(5) 1 calc R P C 1
C30 C 1.0601(3) 0.8076(2) 0.9590(2) 0.0431(9) Uani 0.937(5) 1 d . P C 1
H30 H 1.0369 0.8035 1.0110 0.052 Uiso 0.937(5) 1 calc R P C 1
C29 C 0.9975(3) 0.7846(2) 0.9116(2) 0.0392(8) Uani 0.937(5) 1 d . P C 1
H29 H 0.9323 0.7642 0.9324 0.047 Uiso 0.937(5) 1 calc R P C 1
C44 C 0.5929(7) 0.4823(6) 1.0912(6) 0.067(3) Uani 0.5 1 d . P D 2
H44 H 0.5912 0.5423 1.0569 0.080 Uiso 0.5 1 calc R P D 2
C43A C 0.7024(6) 0.4111(5) 1.1618(4) 0.0373(14) Uani 0.5 1 d . P E 1
H43A H 0.7514 0.4523 1.1453 0.045 Uiso 0.5 1 calc R P E 1
C44A C 0.6396(5) 0.4018(4) 1.2274(4) 0.0325(12) Uani 0.5 1 d . P E 1
H44A H 0.6457 0.4355 1.2568 0.039 Uiso 0.5 1 calc R P E 1
C45A C 0.5681(5) 0.3433(4) 1.2499(4) 0.0296(11) Uani 0.5 1 d . P E 1
H45A H 0.5246 0.3363 1.2955 0.036 Uiso 0.5 1 calc R P E 1
C43 C 0.5313(7) 0.4343(7) 1.0727(5) 0.063(3) Uani 0.5 1 d . P D 2
H43 H 0.4842 0.4611 1.0271 0.076 Uiso 0.5 1 calc R P D 2
C42A C 0.6958(6) 0.3617(5) 1.1190(4) 0.0489(19) Uani 0.5 1 d . P E 1
H42A H 0.7410 0.3682 1.0744 0.059 Uiso 0.5 1 calc R P E 1
C41A C 0.6237(6) 0.3034(5) 1.1415(5) 0.0389(15) Uani 0.5 1 d . P E 1
H41A H 0.6179 0.2693 1.1125 0.047 Uiso 0.5 1 calc R P E 1
C42 C 0.5367(6) 0.3497(7) 1.1186(6) 0.061(2) Uani 0.5 1 d . P D 2
H42 H 0.4971 0.3171 1.1014 0.073 Uiso 0.5 1 calc R P D 2
C40A C 0.5579(5) 0.2950(5) 1.2086(5) 0.0294(14) Uani 0.5 1 d . P E 1
F26 F 0.7217(5) 0.3184(6) 1.2737(4) 0.121(3) Uani 0.5 1 d . P D 2
F80 F 0.4903(4) 0.2344(3) 1.2311(4) 0.0743(15) Uani 0.5 1 d . P E 1
C34 C 0.9113(2) 0.9333(2) 0.43803(19) 0.0596(9) Uani 0.875(4) 1 d . P F 1
C39 C 0.8447(3) 0.9901(2) 0.45858(19) 0.0596(9) Uani 0.875(4) 1 d G P F 1
H39 H 0.8644 1.0050 0.5006 0.071 Uiso 0.875(4) 1 calc R P F 1
C38 C 0.7492(3) 1.0251(2) 0.4176(2) 0.0860(14) Uani 0.875(4) 1 d G P F 1
H38 H 0.7037 1.0640 0.4317 0.103 Uiso 0.875(4) 1 calc R P F 1
C37 C 0.7203(2) 1.0033(3) 0.3561(2) 0.0860(14) Uani 0.875(4) 1 d G P F 1
H37 H 0.6550 1.0272 0.3282 0.103 Uiso 1 1 calc R . F .
C36 C 0.7869(3) 0.9465(2) 0.33559(19) 0.0684(15) Uani 0.875(4) 1 d G P F 1
H36 H 0.7672 0.9315 0.2936 0.082 Uiso 1 1 calc R . F .
C35 C 0.8824(2) 0.91145(19) 0.3765(2) 0.0535(12) Uani 0.875(4) 1 d G P F 1
H35 H 0.9279 0.8726 0.3625 0.064 Uiso 0.875(4) 1 calc R P F 1
F25 F 0.9977(3) 0.8991(3) 0.4779(2) 0.0955(13) Uani 0.875(4) 1 d . P F 1
B1 B 0.50253(19) 0.21338(16) 0.70838(16) 0.0144(4) Uani 1 1 d . . . .
C76A C 0.5395(9) -0.1180(7) 0.8679(6) 0.031(2) Uani 0.5 1 d . P G 1
C2 C 1.0377(2) 0.61026(15) 0.68261(15) 0.0206(5) Uani 1 1 d . . . .
H2A H 1.1116 0.6176 0.6886 0.025 Uiso 1 1 calc R . . .
H2B H 1.0282 0.6051 0.6307 0.025 Uiso 1 1 calc R . . .
C3 C 1.0166(2) 0.75217(16) 0.69372(16) 0.0227(5) Uani 1 1 d . . . .
H3A H 1.0102 0.8058 0.6421 0.027 Uiso 1 1 calc R . . .
H3B H 1.0913 0.7336 0.7095 0.027 Uiso 1 1 calc R . . .
C21 C 0.8876(2) 0.71916(17) 0.61742(16) 0.0259(5) Uani 1 1 d . . . .
H21A H 0.8449 0.6745 0.6205 0.039 Uiso 1 1 calc GR . . .
H21B H 0.9251 0.7398 0.5655 0.039 Uiso 1 1 calc GR . . .
H21C H 0.8423 0.7673 0.6205 0.039 Uiso 1 1 calc GR . . .
C40 C 0.6586(6) 0.3610(7) 1.2064(5) 0.059(2) Uani 0.5 1 d . P D 2
C45 C 0.6577(7) 0.4449(7) 1.1587(7) 0.057(3) Uani 0.5 1 d . P D 2
H45 H 0.7014 0.4784 1.1715 0.069 Uiso 0.5 1 calc R P D 2
C41 C 0.5952(7) 0.3070(6) 1.1885(7) 0.054(2) Uani 0.5 1 d . P D 2
H41 H 0.5946 0.2471 1.2225 0.064 Uiso 0.5 1 calc R P D 2
F7 F 0.5196(6) -0.1294(3) 0.9748(4) 0.0766(19) Uani 0.5 1 d . P G 2
F4 F 0.5109(4) 0.1317(5) 0.4031(4) 0.0650(17) Uani 0.5 1 d . P A 2
F1C F 0.4111(6) 0.0853(5) 0.5049(5) 0.065(2) Uani 0.5 1 d . P A 2
F1D F 0.3766(11) 0.2103(9) 0.4140(6) 0.057(3) Uani 0.5 1 d . P A 2
F1E F 0.5596(5) 0.4260(3) 0.9041(3) 0.0622(14) Uani 0.5 1 d . P B 1
F1F F 0.6906(4) 0.3352(4) 0.9162(3) 0.0558(12) Uani 0.5 1 d . P B 1
F23 F 0.6651(4) 0.2569(4) 0.9490(3) 0.0683(15) Uani 0.5 1 d . P B 2
F1 F 0.5997(12) -0.1842(17) 0.911(2) 0.037(2) Uani 0.5 1 d . P G 1
F2 F 0.5441(8) 0.2892(6) 0.9534(5) 0.051(2) Uani 0.5 1 d . P B 1
F24 F 0.6378(5) 0.3903(4) 0.9208(3) 0.0521(12) Uani 0.5 1 d . P B 2
F1I F 0.5121(5) -0.1301(3) 0.8057(3) 0.0576(14) Uani 0.5 1 d . P G 1
F1J F 0.4571(5) -0.1183(4) 0.9139(5) 0.064(2) Uani 0.5 1 d . P G 1
C60A C 0.5977(11) 0.3281(6) 0.9132(8) 0.027(2) Uani 0.5 1 d . P B 2
C1H C 0.5494(4) 0.53512(19) 0.6054(3) 0.0623(13) Uani 1 1 d . . . .
F9 F 0.6239(12) -0.1861(17) 0.914(2) 0.037(2) Uani 0.5 1 d . P G 2
C76 C 0.5492(10) -0.1151(7) 0.8979(6) 0.036(2) Uani 0.5 1 d . P G 2
F22 F 0.5157(7) 0.3104(6) 0.9636(6) 0.0423(16) Uani 0.5 1 d . P B 2
F8 F 0.4671(6) -0.1190(3) 0.8607(7) 0.088(3) Uani 0.5 1 d . P G 2
F11 F 0.82260(16) 0.24991(14) 0.43442(13) 0.0492(5) Uani 1 1 d . . . .
F10 F 0.84591(17) 0.2596(2) 0.54491(15) 0.0728(8) Uani 1 1 d . . . .
F12 F 0.7693(2) 0.36595(14) 0.4441(2) 0.0806(10) Uani 1 1 d . . . .
F6 F 0.18229(16) 0.35489(16) 0.51449(11) 0.0543(6) Uani 1 1 d . . . .
F5 F 0.12060(18) 0.42461(13) 0.58158(13) 0.0507(5) Uani 1 1 d . . . .
F3 F 0.04278(15) 0.32199(16) 0.58230(14) 0.0563(6) Uani 1 1 d . . . .
F1A F 0.2267(10) 0.1102(17) 0.9403(10) 0.062(6) Uani 0.46(6) 1 d . . H 2
F1B F 0.0759(15) 0.1696(10) 0.8866(9) 0.071(5) Uani 0.60(5) 1 d . . H 2
F1G F 0.1456(14) 0.0558(8) 0.8823(4) 0.071(4) Uani 0.64(4) 1 d . . H 2
F1H F 0.209(3) 0.0453(6) 0.912(2) 0.113(13) Uani 0.43(4) 1 d . . H 1
F1K F 0.0689(16) 0.134(3) 0.8794(8) 0.073(8) Uani 0.39(5) 1 d . . H 1
F1L F 0.203(3) 0.141(2) 0.9399(9) 0.092(7) Uani 0.57(6) 1 d . . H 1

loop_
_atom_site_aniso_label
_atom_site_aniso_U_11
_atom_site_aniso_U_22
_atom_site_aniso_U_33
_atom_site_aniso_U_23
_atom_site_aniso_U_13
_atom_site_aniso_U_12
N1 0.0220(9) 0.0131(9) 0.0187(9) -0.0067(7) 0.0003(8) -0.0010(7)
Mo1 0.01512(9) 0.01721(10) 0.01609(10) -0.00835(7) -0.00010(7) -0.00024(7)
C61 0.0190(10) 0.0176(11) 0.0192(11) -0.0085(9) 0.0011(9) -0.0018(8)
P2 0.0199(3) 0.0192(3) 0.0241(3) -0.0128(3) -0.0015(2) -0.0001(2)
P1 0.0165(3) 0.0136(3) 0.0148(3) -0.0059(2) -0.0005(2) -0.0009(2)
F14 0.193(4) 0.0279(12) 0.104(2) -0.0049(13) -0.066(2) -0.0418(17)
F15 0.102(2) 0.0330(12) 0.0711(18) 0.0127(12) -0.0102(16) -0.0175(13)
F13 0.081(2) 0.0423(14) 0.120(3) 0.0106(15) -0.0473(18) 0.0153(13)
F17 0.0404(11) 0.0716(14) 0.0447(11) -0.0333(11) -0.0183(9) 0.0043(10)
F18 0.0228(8) 0.0460(10) 0.0430(10) -0.0169(9) -0.0043(7) -0.0040(7)
F16 0.0328(10) 0.0362(11) 0.0781(16) -0.0055(10) -0.0252(10) 0.0147(8)
O1 0.0264(9) 0.0320(10) 0.0268(10) -0.0129(8) -0.0091(8) -0.0004(8)
C17 0.0180(11) 0.0264(13) 0.0251(13) -0.0069(10) 0.0029(9) -0.0035(9)
C16 0.0169(11) 0.0307(13) 0.0285(13) -0.0163(11) 0.0009(9) -0.0049(9)
F21 0.058(3) 0.109(5) 0.034(3) -0.044(3) 0.000(2) -0.026(3)
C53 0.0325(15) 0.053(2) 0.0378(17) -0.0311(16) -0.0060(13) 0.0008(14)
C48 0.0233(12) 0.0281(13) 0.0261(13) -0.0162(11) -0.0057(10) 0.0036(10)
C47 0.0153(10) 0.0213(11) 0.0225(12) -0.0100(9) -0.0024(9) 0.0016(8)
C46 0.0139(9) 0.0118(9) 0.0159(10) -0.0033(8) -0.0017(8) 0.0023(7)
C69 0.0186(10) 0.0131(10) 0.0131(10) -0.0033(8) 0.0006(8) 0.0008(8)
C70 0.0209(11) 0.0150(11) 0.0279(13) -0.0051(10) 0.0032(10) -0.0014(9)
C71 0.0296(13) 0.0125(11) 0.0335(15) 0.0027(10) 0.0089(11) 0.0011(10)
C68 0.0270(14) 0.0389(16) 0.0318(15) -0.0147(13) 0.0123(12) -0.0125(12)
C66 0.0208(11) 0.0284(13) 0.0224(12) -0.0144(10) 0.0059(9) -0.0058(10)
C62 0.0155(10) 0.0146(10) 0.0175(10) -0.0075(8) 0.0004(8) -0.0005(8)
C63 0.0163(10) 0.0193(11) 0.0193(11) -0.0077(9) -0.0016(8) 0.0018(8)
C64 0.0168(10) 0.0281(12) 0.0213(12) -0.0141(10) -0.0043(9) 0.0039(9)
C65 0.0154(10) 0.0344(14) 0.0287(13) -0.0203(11) 0.0017(9) -0.0013(10)
C67 0.0206(12) 0.0450(17) 0.0288(14) -0.0195(13) -0.0073(10) 0.0089(11)
F19 0.034(4) 0.103(9) 0.089(8) -0.078(8) -0.031(5) 0.021(4)
F20 0.065(4) 0.038(3) 0.089(6) -0.040(4) -0.037(4) 0.005(3)
C49 0.0269(12) 0.0298(13) 0.0177(11) -0.0107(10) 0.0017(10) 0.0042(10)
C50 0.0203(11) 0.0198(11) 0.0206(12) -0.0050(9) 0.0048(9) -0.0013(9)
C51 0.0180(10) 0.0175(10) 0.0171(11) -0.0055(9) -0.0008(8) -0.0015(8)
C52 0.0292(14) 0.0392(16) 0.0344(16) -0.0157(13) 0.0148(12) -0.0080(12)
C54 0.0119(9) 0.0155(10) 0.0217(11) -0.0073(9) -0.0017(8) 0.0013(8)
C59 0.0236(12) 0.0131(10) 0.0299(13) -0.0066(10) -0.0103(10) 0.0029(9)
C58 0.0278(13) 0.0131(11) 0.0542(19) -0.0130(12) -0.0173(13) 0.0051(10)
C57 0.0211(12) 0.0275(14) 0.065(2) -0.0317(15) -0.0058(13) 0.0017(10)
C56 0.0196(12) 0.0422(16) 0.0381(15) -0.0294(14) 0.0033(11) -0.0059(11)
C60 0.047(6) 0.028(5) 0.032(6) -0.015(5) 0.003(4) -0.003(5)
C55 0.0173(10) 0.0256(12) 0.0232(12) -0.0134(10) 0.0019(9) -0.0034(9)
C74 0.0199(11) 0.0151(10) 0.0189(11) -0.0044(9) -0.0025(9) 0.0026(8)
C73 0.0224(12) 0.0211(12) 0.0190(11) -0.0038(9) -0.0031(9) 0.0058(9)
C75 0.0275(14) 0.0283(14) 0.0330(15) -0.0072(12) -0.0117(11) 0.0087(11)
C72 0.0309(14) 0.0169(12) 0.0256(13) 0.0026(10) 0.0001(11) 0.0072(10)
C1 0.0214(11) 0.0214(11) 0.0214(11) -0.0118(10) 0.0031(9) -0.0016(9)
C15 0.0181(10) 0.0177(11) 0.0228(11) -0.0113(9) -0.0013(9) -0.0004(8)
C10 0.0297(13) 0.0214(12) 0.0287(14) -0.0088(11) -0.0014(11) -0.0057(10)
C11 0.0298(14) 0.0251(14) 0.0509(19) -0.0188(13) 0.0014(13) -0.0102(11)
C12 0.0311(15) 0.0379(16) 0.054(2) -0.0323(15) -0.0018(13) -0.0090(12)
C13 0.0362(16) 0.0442(18) 0.0393(17) -0.0271(15) -0.0128(13) -0.0013(13)
C14 0.0327(14) 0.0259(13) 0.0267(13) -0.0130(11) -0.0072(11) 0.0014(11)
C5 0.0174(10) 0.0168(10) 0.0247(12) -0.0114(9) -0.0032(9) 0.0002(8)
C6 0.0211(11) 0.0242(12) 0.0273(13) -0.0158(10) -0.0012(10) 0.0021(9)
C7 0.0243(13) 0.0319(14) 0.0406(16) -0.0222(13) -0.0011(11) 0.0043(11)
C8 0.0253(13) 0.0271(14) 0.0450(17) -0.0179(13) -0.0094(12) 0.0064(11)
C9 0.0334(14) 0.0253(13) 0.0290(14) -0.0088(11) -0.0114(11) 0.0054(11)
C4 0.0257(12) 0.0233(12) 0.0234(12) -0.0100(10) -0.0023(10) 0.0012(10)
C18 0.0183(11) 0.0430(16) 0.0196(12) -0.0126(11) 0.0033(9) -0.0037(11)
C20 0.0152(10) 0.0306(13) 0.0264(13) -0.0128(11) -0.0026(9) 0.0007(9)
C19 0.0181(11) 0.0342(14) 0.0320(14) -0.0181(12) 0.0038(10) 0.0008(10)
C23 0.0278(12) 0.0199(11) 0.0254(12) -0.0142(10) -0.0011(10) 0.0018(9)
C22 0.0317(15) 0.0215(13) 0.0542(19) -0.0210(13) -0.0109(13) 0.0042(11)
C27 0.0338(15) 0.0295(15) 0.054(2) -0.0244(14) -0.0138(14) 0.0106(12)
C26 0.0473(18) 0.0234(13) 0.0320(15) -0.0164(12) -0.0059(13) 0.0089(12)
C25 0.0533(19) 0.0186(12) 0.0309(15) -0.0097(11) -0.0005(13) -0.0047(12)
C24 0.0352(15) 0.0255(13) 0.0296(14) -0.0132(11) 0.0008(11) -0.0058(11)
C28 0.0246(13) 0.0262(14) 0.0348(16) -0.0204(12) -0.0063(11) -0.0011(11)
C33 0.050(2) 0.071(3) 0.060(3) -0.033(2) -0.006(2) -0.020(2)
C32 0.062(3) 0.081(4) 0.096(4) -0.047(3) -0.019(3) -0.025(3)
C31 0.073(3) 0.086(4) 0.079(3) -0.058(3) -0.037(3) -0.007(3)
C30 0.066(3) 0.0396(19) 0.0268(16) -0.0184(15) -0.0200(16) 0.0049(17)
C29 0.0400(18) 0.055(2) 0.0286(16) -0.0235(16) -0.0048(14) -0.0049(16)
C44 0.058(5) 0.045(4) 0.080(6) -0.013(4) 0.028(5) -0.004(4)
C43A 0.038(4) 0.041(4) 0.038(4) -0.018(3) 0.003(3) -0.018(3)
C44A 0.033(3) 0.036(3) 0.037(3) -0.024(3) -0.003(3) -0.003(3)
C45A 0.029(3) 0.029(3) 0.030(3) -0.012(2) 0.003(2) -0.003(2)
C43 0.057(5) 0.096(7) 0.046(4) -0.046(5) -0.005(4) 0.021(5)
C42A 0.058(4) 0.069(5) 0.034(3) -0.029(4) 0.020(3) -0.037(4)
C41A 0.040(4) 0.052(4) 0.038(4) -0.030(3) 0.006(3) -0.020(3)
C42 0.040(4) 0.082(6) 0.096(7) -0.070(6) 0.008(4) -0.020(4)
C40A 0.018(3) 0.033(3) 0.036(4) -0.012(3) 0.007(3) -0.012(2)
F26 0.062(4) 0.231(9) 0.056(3) -0.052(5) -0.014(3) 0.006(5)
F80 0.065(3) 0.066(3) 0.089(4) -0.030(3) 0.010(3) -0.013(3)
C34 0.068(2) 0.069(2) 0.0514(19) -0.0309(17) 0.0134(17) -0.0286(18)
C39 0.068(2) 0.069(2) 0.0514(19) -0.0309(17) 0.0134(17) -0.0286(18)
C38 0.085(3) 0.089(3) 0.108(4) -0.068(3) 0.001(3) 0.001(2)
C37 0.085(3) 0.089(3) 0.108(4) -0.068(3) 0.001(3) 0.001(2)
C36 0.093(4) 0.072(3) 0.063(3) -0.047(3) 0.008(3) -0.029(3)
C35 0.071(3) 0.039(2) 0.057(3) -0.024(2) 0.018(2) -0.018(2)
F25 0.091(3) 0.097(3) 0.078(2) -0.014(2) -0.011(2) -0.023(2)
B1 0.0136(10) 0.0125(10) 0.0156(11) -0.0051(9) 0.0000(9) 0.0003(8)
C76A 0.034(5) 0.012(3) 0.037(5) -0.001(4) 0.005(4) 0.000(2)
C2 0.0257(12) 0.0156(10) 0.0208(11) -0.0089(9) 0.0053(9) -0.0009(9)
C3 0.0260(12) 0.0172(11) 0.0258(12) -0.0101(10) 0.0026(10) -0.0037(9)
C21 0.0322(14) 0.0221(12) 0.0211(12) -0.0074(10) -0.0050(10) -0.0001(10)
C40 0.038(4) 0.109(8) 0.032(4) -0.034(5) 0.001(3) 0.001(5)
C45 0.031(4) 0.067(6) 0.106(9) -0.066(7) 0.002(5) -0.007(4)
C41 0.042(5) 0.042(5) 0.070(7) -0.015(5) 0.017(5) -0.017(4)
F7 0.115(5) 0.033(2) 0.077(4) -0.018(3) 0.063(4) -0.032(3)
F4 0.050(3) 0.112(5) 0.074(4) -0.080(4) -0.001(3) -0.006(3)
F1C 0.098(6) 0.053(4) 0.054(3) -0.025(3) -0.016(4) -0.035(4)
F1D 0.057(7) 0.053(3) 0.069(6) -0.036(5) -0.044(5) 0.014(4)
F1E 0.116(5) 0.048(3) 0.035(2) -0.031(2) 0.006(3) -0.002(3)
F1F 0.044(3) 0.096(4) 0.034(2) -0.029(3) -0.0066(19) -0.025(3)
F23 0.067(3) 0.097(4) 0.041(2) -0.037(3) -0.033(2) 0.032(3)
F1 0.030(6) 0.0131(12) 0.057(2) -0.0065(14) -0.010(6) 0.008(5)
F2 0.082(6) 0.065(5) 0.014(2) -0.015(3) 0.011(3) -0.048(5)
F24 0.079(4) 0.055(3) 0.033(2) -0.021(2) 0.003(2) -0.047(3)
F1I 0.090(4) 0.031(2) 0.051(3) -0.009(2) -0.012(3) -0.036(2)
F1J 0.050(3) 0.022(2) 0.104(6) -0.013(4) 0.045(4) -0.014(2)
C60A 0.028(4) 0.035(6) 0.032(6) -0.025(5) 0.000(4) -0.008(5)
C1H 0.072(3) 0.0095(13) 0.091(3) -0.0066(16) -0.042(3) 0.0030(15)
F9 0.030(6) 0.0131(12) 0.057(2) -0.0065(14) -0.010(6) 0.008(5)
C76 0.036(4) 0.014(3) 0.048(6) -0.005(4) 0.005(5) 0.000(3)
F22 0.049(4) 0.059(4) 0.028(3) -0.022(2) 0.012(2) -0.031(3)
F8 0.058(5) 0.019(2) 0.153(9) 0.003(5) -0.058(5) -0.015(3)
F11 0.0420(11) 0.0552(12) 0.0575(13) -0.0313(11) 0.0316(10) -0.0121(9)
F10 0.0296(11) 0.140(2) 0.0594(15) -0.0462(16) 0.0168(10) -0.0382(13)
F12 0.0627(15) 0.0335(11) 0.136(2) -0.0281(14) 0.0636(16) -0.0202(11)
F6 0.0420(11) 0.0875(16) 0.0227(9) -0.0212(10) -0.0118(8) 0.0285(11)
F5 0.0616(13) 0.0398(11) 0.0439(11) -0.0160(9) -0.0228(10) 0.0194(10)
F3 0.0257(10) 0.0761(15) 0.0591(14) -0.0215(12) -0.0216(9) 0.0011(9)
F1A 0.037(6) 0.109(13) 0.019(3) -0.005(5) 0.006(2) -0.025(5)
F1B 0.049(6) 0.080(6) 0.050(4) -0.002(3) 0.036(4) 0.012(4)
F1G 0.111(8) 0.057(4) 0.050(3) -0.019(2) 0.037(4) -0.059(5)
F1H 0.136(18) 0.039(4) 0.127(16) -0.008(6) 0.103(15) -0.010(6)
F1K 0.027(6) 0.13(2) 0.043(4) -0.020(7) 0.009(3) -0.036(9)
F1L 0.127(13) 0.137(15) 0.025(3) -0.028(6) 0.022(6) -0.100(11)

loop_
_atom_type_symbol
_atom_type_description
_atom_type_scat_dispersion_real
_atom_type_scat_dispersion_imag
_atom_type_scat_source
C C 0.0033 0.0016 'International Tables Vol C Tables 4.2.6.8 and 6.1.1.4'
H H 0.0000 0.0000 'International Tables Vol C Tables 4.2.6.8 and 6.1.1.4'
B B 0.0013 0.0007 'International Tables Vol C Tables 4.2.6.8 and 6.1.1.4'
F F 0.0171 0.0103 'International Tables Vol C Tables 4.2.6.8 and 6.1.1.4'
Mo Mo -1.6832 0.6857 'International Tables Vol C Tables 4.2.6.8 and 6.1.1.4'
N N 0.0061 0.0033 'International Tables Vol C Tables 4.2.6.8 and 6.1.1.4'
O O 0.0106 0.0060 'International Tables Vol C Tables 4.2.6.8 and 6.1.1.4'
P P 0.1023 0.0942 'International Tables Vol C Tables 4.2.6.8 and 6.1.1.4'

loop_
_geom_angle_atom_site_label_1
_geom_angle_atom_site_label_2
_geom_angle_atom_site_label_3
_geom_angle
C2 N1 Mo1 102.82(13)
C3 N1 Mo1 101.84(14)
C3 N1 C2 114.68(19)
C21 N1 Mo1 115.13(16)
C21 N1 C2 111.00(19)
C21 N1 C3 110.96(19)
N1 Mo1 P2 65.08(5)
N1 Mo1 P1 65.96(5)
N1 Mo1 C16 109.30(8)
N1 Mo1 C18 162.82(9)
N1 Mo1 C20 104.35(8)
N1 Mo1 C19 128.96(9)
P1 Mo1 P2 122.20(2)
C17 Mo1 N1 141.30(9)
C17 Mo1 P2 148.77(7)
C17 Mo1 P1 88.79(7)
C17 Mo1 C16 36.50(9)
C17 Mo1 C18 35.52(10)
C17 Mo1 C20 59.42(9)
C17 Mo1 C19 58.85(10)
C16 Mo1 P2 138.85(7)
C16 Mo1 P1 85.67(7)
C16 Mo1 C18 59.37(10)
C16 Mo1 C20 35.05(9)
C16 Mo1 C19 58.45(10)
C1 Mo1 N1 104.91(9)
C1 Mo1 P2 80.67(8)
C1 Mo1 P1 84.01(7)
C1 Mo1 C17 100.75(10)
C1 Mo1 C16 136.18(10)
C1 Mo1 C18 91.45(10)
C1 Mo1 C20 149.56(10)
C1 Mo1 C19 116.14(10)
C18 Mo1 P2 113.69(8)
C18 Mo1 P1 122.12(8)
C18 Mo1 C20 58.75(9)
C18 Mo1 C19 35.07(10)
C20 Mo1 P2 104.44(7)
C20 Mo1 P1 115.81(7)
C19 Mo1 P2 92.21(7)
C19 Mo1 P1 143.48(7)
C19 Mo1 C20 34.96(9)
C66 C61 H61 119.3
C66 C61 C62 121.5(2)
C62 C61 H61 119.3
C23 P2 Mo1 125.79(9)
C23 P2 C3 106.61(12)
C28 P2 Mo1 123.29(10)
C28 P2 C23 103.14(12)
C28 P2 C3 107.26(13)
C3 P2 Mo1 86.26(8)
C15 P1 Mo1 120.51(8)
C15 P1 C5 99.88(11)
C15 P1 C2 110.61(12)
C5 P1 Mo1 128.72(8)
C5 P1 C2 106.31(12)
C2 P1 Mo1 88.72(7)
Mo1 C17 H17 118.7
C16 C17 Mo1 72.76(14)
C16 C17 H17 126.1
C18 C17 Mo1 74.41(16)
C18 C17 H17 126.1
C18 C17 C16 107.8(2)
Mo1 C16 H16 120.0
C17 C16 Mo1 70.75(14)
C17 C16 H16 125.8
C20 C16 Mo1 75.22(15)
C20 C16 C17 108.4(2)
C20 C16 H16 125.8
F21 C53 C48 110.6(3)
F19 C53 F21 100.9(6)
F19 C53 C48 111.3(7)
F20 C53 F21 109.4(5)
F20 C53 C48 112.6(4)
F20 C53 F19 111.5(8)
F4 C53 C48 114.3(3)
F4 C53 F1C 101.2(5)
F1C C53 C48 111.7(4)
F1D C53 C48 115.8(7)
F1D C53 F4 110.3(6)
F1D C53 F1C 101.8(8)
C47 C48 C53 118.8(3)
C49 C48 C53 120.0(2)
C49 C48 C47 121.2(2)
C48 C47 H47 119.0
C48 C47 C46 122.1(2)
C46 C47 H47 119.0
C47 C46 C51 115.4(2)
C47 C46 B1 123.7(2)
C51 C46 B1 120.5(2)
C70 C69 C74 115.4(2)
C70 C69 B1 123.9(2)
C74 C69 B1 120.4(2)
C69 C70 H70 119.1
C71 C70 C69 121.9(2)
C71 C70 H70 119.1
C70 C71 C76A 113.3(5)
C70 C71 C76 122.8(5)
C72 C71 C70 121.4(2)
C72 C71 C76A 124.9(5)
C72 C71 C76 114.4(5)
F1A C68 C66 113.6(8)
F1A C68 F1B 109.8(14)
F1A C68 F1G 105.5(15)
F1B C68 C66 111.0(4)
F1G C68 C66 111.7(4)
F1G C68 F1B 104.8(15)
F1H C68 C66 112.7(5)
F1K C68 C66 117.1(9)
F1K C68 F1H 109(2)
F1K C68 F1L 110(2)
F1L C68 C66 113.2(7)
F1L C68 F1H 91(3)
C61 C66 C68 118.8(2)
C65 C66 C61 121.5(2)
C65 C66 C68 119.7(2)
C61 C62 C63 116.0(2)
C61 C62 B1 123.9(2)
C63 C62 B1 119.8(2)
C62 C63 H63 118.9
C64 C63 C62 122.3(2)
C64 C63 H63 118.9
C63 C64 C67 119.0(2)
C65 C64 C63 120.8(2)
C65 C64 C67 120.2(2)
C66 C65 H65 121.0
C64 C65 C66 117.9(2)
C64 C65 H65 121.0
F6 C67 C64 112.2(2)
F5 C67 C64 113.1(2)
F5 C67 F6 105.6(3)
F5 C67 F3 106.4(2)
F3 C67 C64 113.0(3)
F3 C67 F6 105.8(2)
C48 C49 H49 121.1
C50 C49 C48 117.8(2)
C50 C49 H49 121.1
C49 C50 C51 120.9(2)
C49 C50 C52 119.8(2)
C51 C50 C52 119.3(2)
C46 C51 H51 118.7
C50 C51 C46 122.6(2)
C50 C51 H51 118.7
F11 C52 C50 114.0(3)
F11 C52 F10 104.6(3)
F11 C52 F12 107.0(3)
F10 C52 C50 112.6(2)
F12 C52 C50 112.7(2)
F12 C52 F10 105.2(3)
C59 C54 C55 116.1(2)
C59 C54 B1 122.4(2)
C55 C54 B1 121.2(2)
C54 C59 H59 119.0
C58 C59 C54 121.9(3)
C58 C59 H59 119.0
C59 C58 C1H 118.8(3)
C57 C58 C59 120.5(3)
C57 C58 C1H 120.7(3)
C58 C57 H57 120.7
C58 C57 C56 118.6(2)
C56 C57 H57 120.7
C57 C56 C60 111.6(5)
C57 C56 C55 121.0(3)
C57 C56 C60A 126.1(4)
C55 C56 C60 127.3(5)
C55 C56 C60A 112.6(4)
F1E C60 C56 118.7(8)
F1E C60 F1F 104.6(12)
F1E C60 F2 113.0(13)
F1F C60 C56 108.8(12)
F2 C60 C56 108.3(12)
F2 C60 F1F 102.0(9)
C54 C55 H55 119.1
C56 C55 C54 121.8(2)
C56 C55 H55 119.1
C69 C74 H74 118.7
C73 C74 C69 122.6(2)
C73 C74 H74 118.7
C74 C73 C75 118.4(2)
C72 C73 C74 121.0(2)
C72 C73 C75 120.6(2)
F17 C75 F18 105.4(3)
F17 C75 C73 112.2(2)
F18 C75 C73 111.7(2)
F16 C75 F17 106.8(2)
F16 C75 F18 106.9(2)
F16 C75 C73 113.4(3)
C71 C72 H72 121.1
C73 C72 C71 117.8(2)
C73 C72 H72 121.1
O1 C1 Mo1 174.3(2)
C10 C15 P1 117.31(19)
C10 C15 C14 119.1(2)
C14 C15 P1 123.54(19)
C15 C10 H10 119.8
C11 C10 C15 120.4(3)
C11 C10 H10 119.8
C10 C11 H11 120.0
C12 C11 C10 120.1(3)
C12 C11 H11 120.0
C11 C12 H12 119.6
C11 C12 C13 120.7(3)
C13 C12 H12 119.6
C12 C13 H13 120.1
C12 C13 C14 119.9(3)
C14 C13 H13 120.1
C15 C14 H14 120.1
C13 C14 C15 119.9(3)
C13 C14 H14 120.1
C6 C5 P1 118.65(19)
C4 C5 P1 121.45(19)
C4 C5 C6 119.7(2)
C5 C6 H6 120.0
C7 C6 C5 120.0(3)
C7 C6 H6 120.0
C6 C7 H7 119.9
C8 C7 C6 120.2(3)
C8 C7 H7 119.9
C7 C8 H8 120.1
C9 C8 C7 119.9(3)
C9 C8 H8 120.1
C8 C9 H9 119.7
C8 C9 C4 120.7(3)
C4 C9 H9 119.7
C5 C4 C9 119.6(3)
C5 C4 H4 120.2
C9 C4 H4 120.2
Mo1 C18 H18 121.9
C17 C18 Mo1 70.06(14)
C17 C18 H18 126.1
C17 C18 C19 107.8(2)
C19 C18 Mo1 73.66(15)
C19 C18 H18 126.1
Mo1 C20 H20 123.4
C16 C20 Mo1 69.73(14)
C16 C20 H20 126.4
C16 C20 C19 107.1(2)
C19 C20 Mo1 72.13(14)
C19 C20 H20 126.4
Mo1 C19 H19 121.9
C18 C19 Mo1 71.27(14)
C18 C19 C20 108.9(2)
C18 C19 H19 125.6
C20 C19 Mo1 72.92(14)
C20 C19 H19 125.6
C22 C23 P2 120.7(2)
C22 C23 C24 118.9(2)
C24 C23 P2 120.4(2)
C23 C22 H22 119.6
C23 C22 C27 120.9(3)
C27 C22 H22 119.6
C22 C27 H27 120.1
C26 C27 C22 119.8(3)
C26 C27 H27 120.1
C27 C26 H26 120.1
C27 C26 C25 119.7(3)
C25 C26 H26 120.1
C26 C25 H25 119.4
C26 C25 C24 121.2(3)
C24 C25 H25 119.4
C23 C24 H24 120.3
C25 C24 C23 119.5(3)
C25 C24 H24 120.3
C33 C28 P2 120.7(3)
C29 C28 P2 119.2(2)
C29 C28 C33 119.2(3)
C28 C33 H33 120.9
C32 C33 C28 118.1(5)
C32 C33 H33 120.9
C33 C32 H32 120.0
C33 C32 C31 119.9(5)
C31 C32 H32 120.0
C32 C31 H31 119.9
C30 C31 C32 120.3(4)
C30 C31 H31 119.9
C31 C30 H30 120.0
C31 C30 C29 120.0(4)
C29 C30 H30 120.0
C28 C29 C30 121.6(4)
C28 C29 H29 119.2
C30 C29 H29 119.2
C43 C44 H44 119.8
C43 C44 C45 120.4(8)
C45 C44 H44 119.8
C44A C43A H43A 119.3
C44A C43A C42A 121.5(6)
C42A C43A H43A 119.3
C43A C44A H44A 120.6
C45A C44A C43A 118.9(6)
C45A C44A H44A 120.6
C44A C45A H45A 119.3
C40A C45A C44A 121.4(6)
C40A C45A H45A 119.3
C44 C43 H43 120.1
C42 C43 C44 119.9(9)
C42 C43 H43 120.1
C43A C42A H42A 120.3
C41A C42A C43A 119.5(7)
C41A C42A H42A 120.3
C42A C41A H41A 120.6
C42A C41A C40A 118.9(6)
C40A C41A H41A 120.6
C43 C42 H42 117.9
C43 C42 C41 124.2(8)
C41 C42 H42 117.9
C45A C40A C41A 119.9(6)
F80 C40A C45A 122.8(7)
F80 C40A C41A 117.2(6)
C39 C34 C35 120.0
F25 C34 C39 119.6(3)
F25 C34 C35 120.3(3)
C34 C39 H39 120.0
C34 C39 C38 120.0
C38 C39 H39 120.0
C39 C38 H38 120.0
C37 C38 C39 120.0
C37 C38 H38 120.0
C38 C37 H37 120.0
C38 C37 C36 120.0
C36 C37 H37 120.0
C37 C36 H36 120.0
C35 C36 C37 120.0
C35 C36 H36 120.0
C34 C35 H35 120.0
C36 C35 C34 120.0
C36 C35 H35 120.0
C46 B1 C69 103.79(17)
C46 B1 C62 111.60(18)
C46 B1 C54 112.27(19)
C62 B1 C69 114.55(19)
C54 B1 C69 110.49(18)
C54 B1 C62 104.38(17)
F1 C76A C71 110.4(14)
F1 C76A F1I 105.3(17)
F1 C76A F1J 105.8(16)
F1I C76A C71 118.1(7)
F1I C76A F1J 109.4(10)
F1J C76A C71 107.2(7)
N1 C2 P1 100.56(15)
N1 C2 H2A 111.7
N1 C2 H2B 111.7
P1 C2 H2A 111.7
P1 C2 H2B 111.7
H2A C2 H2B 109.4
N1 C3 P2 100.03(16)
N1 C3 H3A 111.8
N1 C3 H3B 111.8
P2 C3 H3A 111.8
P2 C3 H3B 111.8
H3A C3 H3B 109.5
N1 C21 H21A 109.5
N1 C21 H21B 109.5
N1 C21 H21C 109.5
H21A C21 H21B 109.5
H21A C21 H21C 109.5
H21B C21 H21C 109.5
F26 C40 C41 114.5(10)
C45 C40 F26 123.0(10)
C45 C40 C41 122.5(8)
C44 C45 H45 120.5
C40 C45 C44 119.0(8)
C40 C45 H45 120.5
C42 C41 C40 113.7(8)
C42 C41 H41 123.1
C40 C41 H41 123.1
F23 C60A C56 115.9(9)
F24 C60A C56 110.3(8)
F24 C60A F23 106.9(9)
F24 C60A F22 106.1(10)
F22 C60A C56 114.1(9)
F22 C60A F23 102.6(9)
F14 C1H F15 103.7(4)
F14 C1H C58 113.4(4)
F15 C1H C58 112.7(3)
F13 C1H F14 111.3(3)
F13 C1H F15 101.2(4)
F13 C1H C58 113.4(4)
F7 C76 C71 115.7(8)
F7 C76 F9 100.6(16)
F9 C76 C71 111.8(14)
F8 C76 C71 110.1(8)
F8 C76 F7 106.2(10)
F8 C76 F9 111.9(15)

loop_
_geom_bond_atom_site_label_1
_geom_bond_atom_site_label_2
_geom_bond_distance
N1 Mo1 2.294(2)
N1 C2 1.506(3)
N1 C3 1.496(3)
N1 C21 1.485(3)
Mo1 P2 2.4717(7)
Mo1 P1 2.4317(6)
Mo1 C17 2.278(3)
Mo1 C16 2.305(3)
Mo1 C1 1.927(3)
Mo1 C18 2.334(3)
Mo1 C20 2.376(2)
Mo1 C19 2.365(2)
C61 H61 0.9500
C61 C66 1.396(3)
C61 C62 1.400(3)
P2 C23 1.833(3)
P2 C28 1.809(3)
P2 C3 1.843(3)
P1 C15 1.812(2)
P1 C5 1.813(2)
P1 C2 1.831(2)
F14 C1H 1.307(4)
F15 C1H 1.383(6)
F13 C1H 1.303(5)
F17 C75 1.334(4)
F18 C75 1.346(4)
F16 C75 1.329(3)
O1 C1 1.173(3)
C17 H17 0.9500
C17 C16 1.435(4)
C17 C18 1.408(4)
C16 H16 0.9500
C16 C20 1.411(4)
F21 C53 1.399(6)
C53 C48 1.497(4)
C53 F19 1.338(14)
C53 F20 1.233(8)
C53 F4 1.324(6)
C53 F1C 1.412(8)
C53 F1D 1.270(14)
C48 C47 1.391(4)
C48 C49 1.384(4)
C47 H47 0.9500
C47 C46 1.399(3)
C46 C51 1.399(3)
C46 B1 1.633(3)
C69 C70 1.398(3)
C69 C74 1.402(3)
C69 B1 1.642(3)
C70 H70 0.9500
C70 C71 1.395(3)
C71 C72 1.387(4)
C71 C76A 1.588(11)
C71 C76 1.466(12)
C68 C66 1.497(4)
C68 F1A 1.277(18)
C68 F1B 1.340(9)
C68 F1G 1.304(7)
C68 F1H 1.358(11)
C68 F1K 1.268(18)
C68 F1L 1.316(16)
C66 C65 1.384(4)
C62 C63 1.403(3)
C62 B1 1.640(3)
C63 H63 0.9500
C63 C64 1.393(3)
C64 C65 1.382(4)
C64 C67 1.504(4)
C65 H65 0.9500
C67 F6 1.336(3)
C67 F5 1.329(4)
C67 F3 1.332(4)
C49 H49 0.9500
C49 C50 1.381(4)
C50 C51 1.387(3)
C50 C52 1.491(4)
C51 H51 0.9500
C52 F11 1.314(3)
C52 F10 1.347(4)
C52 F12 1.323(4)
C54 C59 1.398(3)
C54 C55 1.398(3)
C54 B1 1.637(3)
C59 H59 0.9500
C59 C58 1.395(4)
C58 C57 1.379(5)
C58 C1H 1.503(5)
C57 H57 0.9500
C57 C56 1.377(4)
C56 C60 1.426(17)
C56 C55 1.387(4)
C56 C60A 1.609(13)
C60 F1E 1.284(13)
C60 F1F 1.390(17)
C60 F2 1.320(18)
C55 H55 0.9500
C74 H74 0.9500
C74 C73 1.393(3)
C73 C75 1.501(4)
C73 C72 1.373(4)
C72 H72 0.9500
C15 C10 1.396(4)
C15 C14 1.399(4)
C10 H10 0.9500
C10 C11 1.378(4)
C11 H11 0.9500
C11 C12 1.373(5)
C12 H12 0.9500
C12 C13 1.380(5)
C13 H13 0.9500
C13 C14 1.387(4)
C14 H14 0.9500
C5 C6 1.402(3)
C5 C4 1.383(4)
C6 H6 0.9500
C6 C7 1.393(4)
C7 H7 0.9500
C7 C8 1.383(4)
C8 H8 0.9500
C8 C9 1.379(4)
C9 H9 0.9500
C9 C4 1.402(4)
C4 H4 0.9500
C18 H18 0.9500
C18 C19 1.416(4)
C20 H20 0.9500
C20 C19 1.424(4)
C19 H19 0.9500
C23 C22 1.388(4)
C23 C24 1.394(4)
C22 H22 0.9500
C22 C27 1.399(4)
C27 H27 0.9500
C27 C26 1.366(4)
C26 H26 0.9500
C26 C25 1.381(5)
C25 H25 0.9500
C25 C24 1.388(4)
C24 H24 0.9500
C28 C33 1.417(5)
C28 C29 1.355(4)
C33 H33 0.9500
C33 C32 1.404(6)
C32 H32 0.9500
C32 C31 1.406(8)
C31 H31 0.9500
C31 C30 1.331(7)
C30 H30 0.9500
C30 C29 1.398(5)
C29 H29 0.9500
C44 H44 0.9500
C44 C43 1.354(14)
C44 C45 1.368(14)
C43A H43A 0.9500
C43A C44A 1.372(10)
C43A C42A 1.385(10)
C44A H44A 0.9500
C44A C45A 1.368(9)
C45A H45A 0.9500
C45A C40A 1.354(10)
C43 H43 0.9500
C43 C42 1.330(13)
C42A H42A 0.9500
C42A C41A 1.371(9)
C41A H41A 0.9500
C41A C40A 1.418(9)
C42 H42 0.9500
C42 C41 1.357(14)
C40A F80 1.356(8)
F26 C40 1.357(10)
C34 C39 1.3900
C34 C35 1.3900
C34 F25 1.283(4)
C39 H39 0.9500
C39 C38 1.3900
C38 H38 0.9500
C38 C37 1.3900
C37 H37 0.9500
C37 C36 1.3900
C36 H36 0.9500
C36 C35 1.3900
C35 H35 0.9500
C76A F1 1.26(2)
C76A F1I 1.295(11)
C76A F1J 1.323(13)
C2 H2A 0.9900
C2 H2B 0.9900
C3 H3A 0.9900
C3 H3B 0.9900
C21 H21A 0.9800
C21 H21B 0.9800
C21 H21C 0.9800
C40 C45 1.329(15)
C40 C41 1.448(14)
C45 H45 0.9500
C41 H41 0.9500
F7 C76 1.349(12)
F23 C60A 1.339(12)
F24 C60A 1.303(12)
C60A F22 1.342(17)
F9 C76 1.40(2)
C76 F8 1.296(13)

loop_
_geom_torsion_atom_site_label_1
_geom_torsion_atom_site_label_2
_geom_torsion_atom_site_label_3
_geom_torsion_atom_site_label_4
_geom_torsion
Mo1 N1 C2 P1 12.67(15)
Mo1 N1 C3 P2 -23.76(15)
Mo1 P2 C23 C22 0.3(3)
Mo1 P2 C23 C24 -177.56(18)
Mo1 P2 C28 C33 122.4(3)
Mo1 P2 C28 C29 -68.3(3)
Mo1 P2 C3 N1 21.52(14)
Mo1 P1 C15 C10 -91.4(2)
Mo1 P1 C15 C14 85.0(2)
Mo1 P1 C5 C6 -141.45(16)
Mo1 P1 C5 C4 43.8(2)
Mo1 P1 C2 N1 -11.64(14)
Mo1 C17 C16 C20 -66.37(18)
Mo1 C17 C18 C19 64.47(19)
Mo1 C16 C20 C19 -62.87(18)
Mo1 C18 C19 C20 63.66(19)
Mo1 C20 C19 C18 -62.61(18)
C61 C66 C65 C64 -0.1(4)
C61 C62 C63 C64 -1.9(3)
C61 C62 B1 C46 146.6(2)
C61 C62 B1 C69 29.0(3)
C61 C62 B1 C54 -91.9(2)
P2 C23 C22 C27 -177.9(3)
P2 C23 C24 C25 177.8(2)
P2 C28 C33 C32 176.5(4)
P2 C28 C29 C30 -176.6(3)
P1 C15 C10 C11 177.7(2)
P1 C15 C14 C13 -177.8(2)
P1 C5 C6 C7 -175.1(2)
P1 C5 C4 C9 174.2(2)
C17 C16 C20 Mo1 63.45(17)
C17 C16 C20 C19 0.6(3)
C17 C18 C19 Mo1 -62.13(18)
C17 C18 C19 C20 1.5(3)
C16 C17 C18 Mo1 -65.62(17)
C16 C17 C18 C19 -1.1(3)
C16 C20 C19 Mo1 61.31(18)
C16 C20 C19 C18 -1.3(3)
F21 C53 C48 C47 160.4(4)
F21 C53 C48 C49 -20.0(5)
C53 C48 C47 C46 -179.1(2)
C53 C48 C49 C50 -179.7(3)
C48 C47 C46 C51 -1.0(3)
C48 C47 C46 B1 -174.2(2)
C48 C49 C50 C51 -1.2(4)
C48 C49 C50 C52 -179.7(3)
C47 C48 C49 C50 -0.1(4)
C47 C46 C51 C50 -0.4(3)
C47 C46 B1 C69 93.9(2)
C47 C46 B1 C62 -30.0(3)
C47 C46 B1 C54 -146.8(2)
C69 C70 C71 C72 -0.9(4)
C69 C70 C71 C76A -173.5(5)
C69 C70 C71 C76 164.6(5)
C69 C74 C73 C75 -179.2(2)
C69 C74 C73 C72 -0.7(4)
C70 C69 C74 C73 -0.7(4)
C70 C69 B1 C46 -89.8(3)
C70 C69 B1 C62 32.1(3)
C70 C69 B1 C54 149.6(2)
C70 C71 C72 C73 -0.5(4)
C70 C71 C76A F1 178.3(17)
C70 C71 C76A F1I 57.1(10)
C70 C71 C76A F1J -66.9(9)
C70 C71 C76 F7 -89.9(10)
C70 C71 C76 F9 155.7(15)
C70 C71 C76 F8 30.6(11)
C68 C66 C65 C64 -179.1(2)
C66 C61 C62 C63 1.7(3)
C66 C61 C62 B1 175.2(2)
C62 C61 C66 C68 178.3(2)
C62 C61 C66 C65 -0.7(4)
C62 C63 C64 C65 1.2(4)
C62 C63 C64 C67 179.8(2)
C63 C62 B1 C46 -40.1(3)
C63 C62 B1 C69 -157.6(2)
C63 C62 B1 C54 81.4(2)
C63 C64 C65 C66 -0.2(4)
C63 C64 C67 F6 29.6(4)
C63 C64 C67 F5 -89.8(3)
C63 C64 C67 F3 149.2(3)
C65 C64 C67 F6 -151.9(3)
C65 C64 C67 F5 88.7(3)
C65 C64 C67 F3 -32.3(4)
C67 C64 C65 C66 -178.7(2)
F19 C53 C48 C47 49.2(7)
F19 C53 C48 C49 -131.3(7)
F20 C53 C48 C47 -76.9(5)
F20 C53 C48 C49 102.7(5)
C49 C48 C47 C46 1.3(4)
C49 C50 C51 C46 1.5(4)
C49 C50 C52 F11 -24.9(4)
C49 C50 C52 F10 -143.8(3)
C49 C50 C52 F12 97.4(3)
C51 C46 B1 C69 -79.0(2)
C51 C46 B1 C62 157.1(2)
C51 C46 B1 C54 40.3(3)
C51 C50 C52 F11 156.7(3)
C51 C50 C52 F10 37.7(4)
C51 C50 C52 F12 -81.1(4)
C52 C50 C51 C46 180.0(2)
C54 C59 C58 C57 -0.8(4)
C54 C59 C58 C1H 179.6(3)
C59 C54 C55 C56 0.0(3)
C59 C54 B1 C46 33.0(3)
C59 C54 B1 C69 148.4(2)
C59 C54 B1 C62 -88.0(3)
C59 C58 C57 C56 0.9(4)
C59 C58 C1H F14 -160.7(4)
C59 C58 C1H F15 -43.2(4)
C59 C58 C1H F13 71.0(5)
C58 C57 C56 C60 -178.5(8)
C58 C57 C56 C55 -0.6(4)
C58 C57 C56 C60A 173.9(7)
C57 C58 C1H F14 19.7(6)
C57 C58 C1H F15 137.1(3)
C57 C58 C1H F13 -108.6(4)
C57 C56 C60 F1E 24.6(17)
C57 C56 C60 F1F -94.7(7)
C57 C56 C60 F2 155.1(7)
C57 C56 C55 C54 0.1(4)
C57 C56 C60A F23 -132.2(7)
C57 C56 C60A F24 -10.5(13)
C57 C56 C60A F22 108.9(8)
C60 C56 C55 C54 177.7(9)
C60 C56 C60A F23 -159(5)
C60 C56 C60A F24 -37(4)
C60 C56 C60A F22 82(4)
C55 C54 C59 C58 0.3(4)
C55 C54 B1 C46 -152.3(2)
C55 C54 B1 C69 -37.0(3)
C55 C54 B1 C62 86.6(2)
C55 C56 C60 F1E -153.2(9)
C55 C56 C60 F1F 87.5(11)
C55 C56 C60 F2 -22.7(14)
C55 C56 C60A F23 42.7(11)
C55 C56 C60A F24 164.4(7)
C55 C56 C60A F22 -76.2(9)
C74 C69 C70 C71 1.5(4)
C74 C69 B1 C46 83.3(2)
C74 C69 B1 C62 -154.8(2)
C74 C69 B1 C54 -37.3(3)
C74 C73 C75 F17 69.0(3)
C74 C73 C75 F18 -49.1(3)
C74 C73 C75 F16 -169.9(3)
C74 C73 C72 C71 1.3(4)
C75 C73 C72 C71 179.7(3)
C72 C71 C76A F1 6.0(19)
C72 C71 C76A F1I -115.2(8)
C72 C71 C76A F1J 120.8(8)
C72 C71 C76 F7 76.5(10)
C72 C71 C76 F9 -37.9(17)
C72 C71 C76 F8 -163.0(8)
C72 C73 C75 F17 -109.4(3)
C72 C73 C75 F18 132.4(3)
C72 C73 C75 F16 11.6(4)
C15 P1 C5 C6 75.4(2)
C15 P1 C5 C4 -99.4(2)
C15 P1 C2 N1 110.65(16)
C15 C10 C11 C12 0.3(4)
C10 C15 C14 C13 -1.5(4)
C10 C11 C12 C13 -1.4(5)
C11 C12 C13 C14 1.1(5)
C12 C13 C14 C15 0.4(4)
C14 C15 C10 C11 1.1(4)
C5 P1 C15 C10 55.7(2)
C5 P1 C15 C14 -127.9(2)
C5 P1 C2 N1 -141.84(15)
C5 C6 C7 C8 0.5(4)
C6 C5 C4 C9 -0.5(4)
C6 C7 C8 C9 0.0(4)
C7 C8 C9 C4 -0.8(4)
C8 C9 C4 C5 1.0(4)
C4 C5 C6 C7 -0.3(4)
C18 C17 C16 Mo1 66.72(18)
C18 C17 C16 C20 0.3(3)
C23 P2 C28 C33 -87.0(3)
C23 P2 C28 C29 82.4(3)
C23 P2 C3 N1 -104.78(16)
C23 C22 C27 C26 -0.5(5)
C22 C23 C24 C25 -0.2(4)
C22 C27 C26 C25 1.0(5)
C27 C26 C25 C24 -1.1(5)
C26 C25 C24 C23 0.7(4)
C24 C23 C22 C27 0.1(5)
C28 P2 C23 C22 -149.3(2)
C28 P2 C23 C24 32.8(3)
C28 P2 C3 N1 145.28(16)
C28 C33 C32 C31 0.3(8)
C33 C28 C29 C30 -7.1(5)
C33 C32 C31 C30 -8.1(8)
C32 C31 C30 C29 8.4(7)
C31 C30 C29 C28 -0.8(6)
C29 C28 C33 C32 7.1(6)
C44 C43 C42 C41 5.4(14)
C43A C44A C45A C40A -0.3(10)
C43A C42A C41A C40A -0.4(12)
C44A C43A C42A C41A 1.3(13)
C44A C45A C40A C41A 1.2(11)
C44A C45A C40A F80 177.7(6)
C43 C44 C45 C40 -0.5(14)
C43 C42 C41 C40 -4.3(14)
C42A C43A C44A C45A -1.0(12)
C42A C41A C40A C45A -0.9(12)
C42A C41A C40A F80 -177.6(7)
F26 C40 C45 C44 178.8(8)
F26 C40 C41 C42 -176.7(8)
C34 C39 C38 C37 0.0
C39 C34 C35 C36 0.0
C39 C38 C37 C36 0.0
C38 C37 C36 C35 0.0
C37 C36 C35 C34 0.0
C35 C34 C39 C38 0.0
F25 C34 C39 C38 -177.7(4)
F25 C34 C35 C36 177.7(4)
B1 C46 C51 C50 173.1(2)
B1 C69 C70 C71 174.9(2)
B1 C69 C74 C73 -174.3(2)
B1 C62 C63 C64 -175.8(2)
B1 C54 C59 C58 175.2(2)
B1 C54 C55 C56 -174.9(2)
C76A C71 C72 C73 171.2(5)
C76A C71 C76 F7 -159(3)
C76A C71 C76 F9 86(3)
C76A C71 C76 F8 -38.8(19)
C2 N1 C3 P2 -133.99(17)
C2 P1 C15 C10 167.42(19)
C2 P1 C15 C14 -16.2(3)
C2 P1 C5 C6 -39.6(2)
C2 P1 C5 C4 145.6(2)
C3 N1 C2 P1 122.30(18)
C3 P2 C23 C22 97.9(3)
C3 P2 C23 C24 -80.0(2)
C3 P2 C28 C33 25.3(3)
C3 P2 C28 C29 -165.3(3)
C21 N1 C2 P1 -110.97(19)
C21 N1 C3 P2 99.27(19)
C45 C44 C43 C42 -2.7(13)
C45 C40 C41 C42 0.9(14)
C41 C40 C45 C44 1.4(15)
F4 C53 C48 C47 -155.3(5)
F4 C53 C48 C49 24.2(6)
F1C C53 C48 C47 -41.2(5)
F1C C53 C48 C49 138.4(4)
F1D C53 C48 C47 74.8(7)
F1D C53 C48 C49 -105.6(7)
C60A C56 C60 F1E -178(6)
C60A C56 C60 F1F 62(4)
C60A C56 C60 F2 -48(4)
C60A C56 C55 C54 -175.1(6)
C1H C58 C57 C56 -179.5(3)
C76 C71 C72 C73 -167.2(5)
C76 C71 C76A F1 -61(3)
C76 C71 C76A F1I 178(3)
C76 C71 C76A F1J 54(2)
F1A C68 C66 C61 28.9(14)
F1A C68 C66 C65 -152.1(14)
F1B C68 C66 C61 153.2(15)
F1B C68 C66 C65 -27.8(15)
F1G C68 C66 C61 -90.2(10)
F1G C68 C66 C65 88.8(10)
F1H C68 C66 C61 -45(2)
F1H C68 C66 C65 134(2)
F1K C68 C66 C61 -174(2)
F1K C68 C66 C65 5(2)
F1L C68 C66 C61 57(2)
F1L C68 C66 C65 -124(2)
